data_1563735
loop_
_publ_author_name
'Berastegui, P.'
'Hull, S.'
'Eriksson, S.G.'

_publ_section_title
;
 A high temperature superionic phase of CsSn2F5
;
_journal_issue 2
_journal_name_full 'Journal of Solid State Chemistry'
_journal_page_first 373
_journal_page_last 378
_journal_paper_doi 10.1016/j.jssc.2009.11.020
_journal_volume 183
_journal_year 2010
_chemical_formula_structural 'Cs Sn2 F5'
_chemical_formula_sum 'Cs F5 Sn2'
_chemical_name_systematic 'Caesium pentafluorodistannate(II) - alpha'
_space_group_IT_number 139
_space_group_name_Hall '-I 4 2'
_space_group_name_H-M_alt 'I 4/m m m'
_symmetry_Int_Tables_number 139
_symmetry_space_group_name_H-M 'I 4/m m m'
_cell_angle_alpha 90.
_cell_angle_beta 90.
_cell_angle_gamma 90.
_cell_formula_units_Z 2
_cell_length_b 4.2606(10)
_cell_length_c 19.739(5)
_cell_volume 358.32(15)
_refine_ls_R_factor_all 0.0076
_cod_data_source_file JSSC-2010-183-373.cif
_cod_data_source_block CsSn2F5
_cod_original_cell_volume 358.31(15)
_cod_original_formula_sum 'Cs Sn2 F5'
_cod_database_code 1563735

loop_
_symmetry_equiv_pos_site_id
_symmetry_equiv_pos_as_xyz
1 x,y,z
2 1/2+x,1/2+y,1/2+z
3 x,-y,-z
4 1/2+x,1/2-y,1/2-z
5 x,-y,z
6 1/2+x,1/2-y,1/2+z
7 -y,x,-z
8 1/2-y,1/2+x,1/2-z
9 -y,x,z
10 1/2-y,1/2+x,1/2+z
11 y,x,-z
12 1/2+y,1/2+x,1/2-z
13 y,x,z
14 1/2+y,1/2+x,1/2+z
15 x,y,-z
16 1/2+x,1/2+y,1/2-z
17 -x,-y,-z
18 1/2-x,1/2-y,1/2-z
19 -x,y,z
20 1/2-x,1/2+y,1/2+z
21 -x,y,-z
22 1/2-x,1/2+y,1/2-z
23 y,-x,z
24 1/2+y,1/2-x,1/2+z
25 y,-x,-z
26 1/2+y,1/2-x,1/2-z
27 -y,-x,z
28 1/2-y,1/2-x,1/2+z
29 -y,-x,-z
30 1/2-y,1/2-x,1/2-z
31 -x,-y,z
32 1/2-x,1/2-y,1/2+z

loop_
_atom_site_aniso_label
_atom_site_aniso_type_symbol
_atom_site_aniso_U_11
_atom_site_aniso_U_22
_atom_site_aniso_U_33
_atom_site_aniso_U_12
_atom_site_aniso_U_13
_atom_site_aniso_U_23
Cs1 Cs 0.048(3) 0.048(3) 0.078(4) 0. 0. 0.
Sn1 Sn 0.0518(13) 0.0518(13) 0.0587(19) 0. 0. 0.
F1 F 0.201(4) 0.201(4) 0.068(4) 0. 0. 0.
F2 F 0.204(4) 0.106(4) 0.187(6) 0. 0. 0.

loop_
_atom_site_label
_atom_site_type_symbol
_atom_site_symmetry_multiplicity
_atom_site_Wyckoff_symbol
_atom_site_fract_x
_atom_site_fract_y
_atom_site_fract_z
_atom_site_B_iso_or_equiv
_atom_site_occupancy
Cs1 Cs 2 a 0. 0. 0. . 1.
Sn1 Sn 4 e 0. 0. 0.33175(17) . 1.
F1 F 4 e 0. 0. 0.4310(3) . 0.901(13)
F2 F 8 g 0. 0.5 0.3565(3) . 0.799(7)

loop_
_atom_type_symbol
_atom_type_oxidation_number
Cs 1.
Sn 2.
F -1.

loop_
_cell_length_a
4.2606(10)
